data_2215516
loop_
_publ_author_name
'Risto, Maarit'
'Jahr, Esther M.'
'Oilunkaniemi, Raija'
'Laitinen, Risto S.'

_publ_section_title
;
 1,2-Bis(Diphenylphosphinoselenoyl)ethane
;
_journal_coeditor_code HB2546
_journal_issue 10
_journal_name_full 'Acta Crystallographica Section E'
_journal_page_first o4169
_journal_page_last o4169
_journal_paper_doi 10.1107/S1600536807046594
_journal_volume 63
_journal_year 2007
_chemical_formula_iupac 'C26 H24 P2 Se2'
_chemical_formula_moiety 'C26 H24 P2 Se2'
_chemical_formula_sum 'C26 H24 P2 Se2'
_chemical_formula_weight 556.31
_chemical_name_common 1,2-bis(diphenylselenophosphinyl)ethane
_chemical_name_systematic
;
1,2-bis(Diphenylphosphinoselenoyl)ethane
;
_space_group_IT_number 2
_symmetry_cell_setting triclinic
_symmetry_space_group_name_Hall '-P 1'
_symmetry_space_group_name_H-M 'P -1'
_atom_sites_solution_hydrogens geom
_atom_sites_solution_primary direct
_atom_sites_solution_secondary difmap
_audit_creation_method SHELXL97
_cell_angle_alpha 90.93(3)
_cell_angle_beta 108.13(3)
_cell_angle_gamma 112.14(3)
_cell_formula_units_Z 2
_cell_length_a 10.322(2)
_cell_length_b 10.843(2)
_cell_length_c 12.285(3)
_cell_measurement_reflns_used 3328
_cell_measurement_temperature 120(2)
_cell_measurement_theta_max 25.00
_cell_measurement_theta_min 2.27
_cell_volume 1196.3(6)
_computing_cell_refinement 'DENZO-SMN (Otwinowski & Minor, 1997)'
_computing_data_collection 'COLLECT (Nonius, 1998)'
_computing_data_reduction 'DENZO-SMN (Otwinowski & Minor, 1997)'
_computing_molecular_graphics 'DIAMOND (Brandenburg & Berndt, 1999)'
_computing_publication_material 'WinGX (Farrugia, 1999)'
_computing_structure_refinement 'SHELXL97 (Sheldrick, 1997)'
_computing_structure_solution 'SHELXS97 (Sheldrick, 1997)'
_diffrn_ambient_temperature 120(2)
_diffrn_measured_fraction_theta_full 0.975
_diffrn_measured_fraction_theta_max 0.975
_diffrn_measurement_device_type 'Nonius KappaCCD area-detector'
_diffrn_measurement_method '\f scans, and \w scans with \k offsets'
_diffrn_radiation_monochromator graphite
_diffrn_radiation_source 'fine-focus sealed tube'
_diffrn_radiation_type MoK\a
_diffrn_radiation_wavelength 0.71073
_diffrn_reflns_av_R_equivalents 0.0989
_diffrn_reflns_av_sigmaI/netI 0.0767
_diffrn_reflns_limit_h_max 12
_diffrn_reflns_limit_h_min -12
_diffrn_reflns_limit_k_max 12
_diffrn_reflns_limit_k_min -12
_diffrn_reflns_limit_l_max 14
_diffrn_reflns_limit_l_min -14
_diffrn_reflns_number 14810
_diffrn_reflns_theta_full 25.00
_diffrn_reflns_theta_max 25.00
_diffrn_reflns_theta_min 2.27
_exptl_absorpt_coefficient_mu 3.236
_exptl_absorpt_correction_T_max 0.855
_exptl_absorpt_correction_T_min 0.738
_exptl_absorpt_correction_type multi-scan
_exptl_absorpt_process_details '(XPREP in SHELXTL; Bruker, 2001)'
_exptl_crystal_colour colourless
_exptl_crystal_density_diffrn 1.544
_exptl_crystal_density_method 'not measured'
_exptl_crystal_description plate
_exptl_crystal_F_000 556
_exptl_crystal_size_max 0.10
_exptl_crystal_size_mid 0.10
_exptl_crystal_size_min 0.05
_refine_diff_density_max 0.583
_refine_diff_density_min -0.751
_refine_ls_extinction_method none
_refine_ls_goodness_of_fit_ref 1.108
_refine_ls_hydrogen_treatment constr
_refine_ls_matrix_type full
_refine_ls_number_parameters 271
_refine_ls_number_reflns 4095
_refine_ls_number_restraints 0
_refine_ls_restrained_S_all 1.108
_refine_ls_R_factor_all 0.0712
_refine_ls_R_factor_gt 0.0518
_refine_ls_shift/su_max 0.001
_refine_ls_shift/su_mean 0.000
_refine_ls_structure_factor_coef Fsqd
_refine_ls_weighting_details 'calc w = 1/[\s^2^(Fo^2^)+(0.0852P)^2^+2.3976P] where P=(Fo^2^+2Fc^2^)/3'
_refine_ls_weighting_scheme calc
_refine_ls_wR_factor_gt 0.1342
_refine_ls_wR_factor_ref 0.1603
_reflns_number_gt 3328
_reflns_number_total 4095
_reflns_threshold_expression I>2\s(I)
_cod_data_source_file hb2546.cif
_cod_data_source_block I
_cod_original_cell_volume 1196.3(4)
_cod_database_code 2215516
_cod_database_fobs_code 2215516

loop_
_symmetry_equiv_pos_as_xyz
'x, y, z'
'-x, -y, -z'

loop_
_atom_site_type_symbol
_atom_site_label
_atom_site_fract_x
_atom_site_fract_y
_atom_site_fract_z
_atom_site_U_iso_or_equiv
_atom_site_adp_type
_atom_site_calc_flag
_atom_site_refinement_flags
_atom_site_occupancy
Se Se1 0.37097(7) 0.12472(6) 1.09921(5) 0.0283(2) Uani d . 1
Se Se2 0.76343(7) 0.38570(6) 0.51739(5) 0.0245(2) Uani d . 1
P P1 0.19425(17) 0.09757(15) 0.94441(13) 0.0179(3) Uani d . 1
P P2 0.60174(16) 0.36746(14) 0.59353(13) 0.0172(3) Uani d . 1
C C1 0.0226(7) 0.0653(6) 0.9721(5) 0.0212(13) Uani d . 1
H H1A 0.0360 0.1426 1.0248 0.025 Uiso calc R 1
H H1B -0.0577 0.0553 0.8985 0.025 Uiso calc R 1
C C2 0.5289(7) 0.4973(6) 0.5655(5) 0.0202(12) Uani d . 1
H H2A 0.4468 0.4785 0.5967 0.024 Uiso calc R 1
H H2B 0.6085 0.5859 0.6060 0.024 Uiso calc R 1
C C11 0.1511(6) -0.0439(6) 0.8372(5) 0.0168(12) Uani d . 1
C C12 0.0077(7) -0.1131(6) 0.7594(5) 0.0243(13) Uani d . 1
H H12 -0.0697 -0.0870 0.7616 0.029 Uiso calc R 1
C C13 -0.0230(7) -0.2195(6) 0.6788(5) 0.0251(14) Uani d . 1
H H13 -0.1215 -0.2672 0.6263 0.030 Uiso calc R 1
C C14 0.0889(7) -0.2562(6) 0.6748(5) 0.0264(14) Uani d . 1
H H14 0.0674 -0.3303 0.6201 0.032 Uiso calc R 1
C C15 0.2308(7) -0.1869(6) 0.7489(5) 0.0264(14) Uani d . 1
H H15 0.3079 -0.2120 0.7442 0.032 Uiso calc R 1
C C16 0.2642(7) -0.0800(6) 0.8311(6) 0.0259(14) Uani d . 1
H H16 0.3633 -0.0323 0.8825 0.031 Uiso calc R 1
C C21 0.2249(6) 0.2447(5) 0.8708(5) 0.0173(12) Uani d . 1
C C22 0.3695(7) 0.3401(6) 0.8960(5) 0.0219(13) Uani d . 1
H H22 0.4509 0.3281 0.9502 0.026 Uiso calc R 1
C C23 0.3934(7) 0.4541(6) 0.8404(5) 0.0255(14) Uani d . 1
H H23 0.4918 0.5199 0.8569 0.031 Uiso calc R 1
C C24 0.2746(8) 0.4717(6) 0.7614(5) 0.0277(15) Uani d . 1
H H24 0.2920 0.5492 0.7239 0.033 Uiso calc R 1
C C25 0.1316(8) 0.3772(6) 0.7374(6) 0.0301(15) Uani d . 1
H H25 0.0501 0.3897 0.6840 0.036 Uiso calc R 1
C C26 0.1073(7) 0.2630(6) 0.7919(5) 0.0264(14) Uani d . 1
H H26 0.0089 0.1970 0.7747 0.032 Uiso calc R 1
C C31 0.4360(7) 0.2109(6) 0.5413(5) 0.0190(12) Uani d . 1
C C32 0.3272(7) 0.1831(6) 0.5921(5) 0.0235(13) Uani d . 1
H H32 0.3376 0.2484 0.6503 0.028 Uiso calc R 1
C C33 0.2047(7) 0.0625(6) 0.5595(5) 0.0274(14) Uani d . 1
H H33 0.1324 0.0433 0.5964 0.033 Uiso calc R 1
C C34 0.1881(7) -0.0310(6) 0.4719(6) 0.0286(15) Uani d . 1
H H34 0.1037 -0.1145 0.4485 0.034 Uiso calc R 1
C C35 0.2937(7) -0.0027(6) 0.4188(6) 0.0303(15) Uani d . 1
H H35 0.2811 -0.0668 0.3586 0.036 Uiso calc R 1
C C36 0.4176(7) 0.1178(6) 0.4524(5) 0.0237(13) Uani d . 1
H H36 0.4896 0.1370 0.4152 0.028 Uiso calc R 1
C C41 0.6711(6) 0.3761(6) 0.7497(5) 0.0182(12) Uani d . 1
C C42 0.7566(7) 0.5016(6) 0.8218(5) 0.0255(14) Uani d . 1
H H42 0.7743 0.5828 0.7894 0.031 Uiso calc R 1
C C43 0.8148(8) 0.5053(7) 0.9404(6) 0.0314(15) Uani d . 1
H H43 0.8712 0.5896 0.9896 0.038 Uiso calc R 1
C C44 0.7916(8) 0.3880(7) 0.9876(6) 0.0299(15) Uani d . 1
H H44 0.8316 0.3916 1.0691 0.036 Uiso calc R 1
C C45 0.7107(8) 0.2655(7) 0.9171(5) 0.0308(15) Uani d . 1
H H45 0.6963 0.1849 0.9501 0.037 Uiso calc R 1
C C46 0.6504(7) 0.2584(6) 0.7992(5) 0.0256(14) Uani d . 1
H H46 0.5946 0.1732 0.7513 0.031 Uiso calc R 1

loop_
_atom_site_aniso_label
_atom_site_aniso_U_11
_atom_site_aniso_U_22
_atom_site_aniso_U_33
_atom_site_aniso_U_12
_atom_site_aniso_U_13
_atom_site_aniso_U_23
Se1 0.0319(4) 0.0263(4) 0.0202(4) 0.0109(3) 0.0013(3) 0.0036(3)
Se2 0.0223(4) 0.0299(4) 0.0237(4) 0.0112(3) 0.0101(3) 0.0055(3)
P1 0.0202(8) 0.0160(7) 0.0177(8) 0.0061(6) 0.0080(6) 0.0042(6)
P2 0.0197(8) 0.0165(8) 0.0156(8) 0.0078(6) 0.0057(6) 0.0043(6)
C1 0.029(3) 0.019(3) 0.028(3) 0.014(3) 0.021(3) 0.012(3)
C2 0.021(3) 0.015(3) 0.018(3) 0.005(2) 0.002(2) 0.002(2)
C11 0.017(3) 0.021(3) 0.015(3) 0.007(2) 0.008(2) 0.007(2)
C12 0.022(3) 0.028(3) 0.027(3) 0.010(3) 0.013(3) 0.012(3)
C13 0.024(3) 0.022(3) 0.020(3) 0.001(3) 0.005(3) -0.001(3)
C14 0.034(4) 0.021(3) 0.021(3) 0.006(3) 0.013(3) -0.001(3)
C15 0.030(4) 0.028(3) 0.027(3) 0.015(3) 0.014(3) 0.003(3)
C16 0.021(3) 0.025(3) 0.032(4) 0.009(3) 0.009(3) 0.005(3)
C21 0.021(3) 0.013(3) 0.018(3) 0.004(2) 0.010(2) -0.002(2)
C22 0.025(3) 0.022(3) 0.021(3) 0.010(3) 0.010(3) 0.001(2)
C23 0.033(4) 0.018(3) 0.030(4) 0.007(3) 0.019(3) 0.003(3)
C24 0.046(4) 0.016(3) 0.024(3) 0.012(3) 0.016(3) 0.006(3)
C25 0.034(4) 0.028(4) 0.026(4) 0.013(3) 0.007(3) 0.011(3)
C26 0.022(3) 0.019(3) 0.028(4) 0.000(3) 0.007(3) 0.002(3)
C31 0.025(3) 0.014(3) 0.018(3) 0.009(3) 0.006(2) 0.004(2)
C32 0.023(3) 0.022(3) 0.022(3) 0.007(3) 0.007(3) 0.001(3)
C33 0.026(3) 0.025(3) 0.025(3) 0.004(3) 0.009(3) 0.003(3)
C34 0.025(3) 0.024(3) 0.026(4) 0.005(3) 0.001(3) 0.009(3)
C35 0.031(4) 0.019(3) 0.033(4) 0.007(3) 0.004(3) -0.010(3)
C36 0.021(3) 0.024(3) 0.025(3) 0.011(3) 0.004(3) 0.004(3)
C41 0.018(3) 0.019(3) 0.020(3) 0.008(2) 0.009(2) 0.007(2)
C42 0.031(4) 0.019(3) 0.025(3) 0.011(3) 0.008(3) 0.005(3)
C43 0.037(4) 0.030(4) 0.025(4) 0.014(3) 0.007(3) 0.006(3)
C44 0.036(4) 0.038(4) 0.017(3) 0.017(3) 0.007(3) 0.009(3)
C45 0.038(4) 0.035(4) 0.022(4) 0.020(3) 0.008(3) 0.012(3)
C46 0.032(4) 0.021(3) 0.020(3) 0.011(3) 0.004(3) 0.005(3)

loop_
_atom_type_symbol
_atom_type_description
_atom_type_scat_dispersion_real
_atom_type_scat_dispersion_imag
_atom_type_scat_source
C C 0.0033 0.0016 'International Tables Vol C Tables 4.2.6.8 and 6.1.1.4'
H H 0.0000 0.0000 'International Tables Vol C Tables 4.2.6.8 and 6.1.1.4'
P P 0.1023 0.0942 'International Tables Vol C Tables 4.2.6.8 and 6.1.1.4'
Se Se -0.0929 2.2259 'International Tables Vol C Tables 4.2.6.8 and 6.1.1.4'

loop_
_geom_angle_atom_site_label_1
_geom_angle_atom_site_label_2
_geom_angle_atom_site_label_3
_geom_angle_site_symmetry_1
_geom_angle
C1 P1 C21 . 105.2(3)
C1 P1 C11 . 105.5(3)
C21 P1 C11 . 106.3(2)
C1 P1 Se1 . 111.2(2)
C21 P1 Se1 . 113.4(2)
C11 P1 Se1 . 114.52(19)
C41 P2 C31 . 105.4(3)
C41 P2 C2 . 106.5(3)
C31 P2 C2 . 103.7(3)
C41 P2 Se2 . 112.92(19)
C31 P2 Se2 . 114.43(19)
C2 P2 Se2 . 113.1(2)
C1 C1 P1 2_557 110.4(5)
C1 C1 H1A 2_557 109.6
P1 C1 H1A . 109.6
C1 C1 H1B 2_557 109.6
P1 C1 H1B . 109.6
H1A C1 H1B . 108.1
C2 C2 P2 2_666 111.1(5)
C2 C2 H2A 2_666 109.4
P2 C2 H2A . 109.4
C2 C2 H2B 2_666 109.4
P2 C2 H2B . 109.4
H2A C2 H2B . 108.0
C16 C11 C12 . 119.4(5)
C16 C11 P1 . 119.5(4)
C12 C11 P1 . 121.1(4)
C13 C12 C11 . 120.4(6)
C13 C12 H12 . 119.8
C11 C12 H12 . 119.8
C14 C13 C12 . 119.8(6)
C14 C13 H13 . 120.1
C12 C13 H13 . 120.1
C15 C14 C13 . 120.3(6)
C15 C14 H14 . 119.8
C13 C14 H14 . 119.8
C14 C15 C16 . 120.9(6)
C14 C15 H15 . 119.6
C16 C15 H15 . 119.6
C11 C16 C15 . 119.2(6)
C11 C16 H16 . 120.4
C15 C16 H16 . 120.4
C26 C21 C22 . 120.1(5)
C26 C21 P1 . 121.1(4)
C22 C21 P1 . 118.8(5)
C21 C22 C23 . 119.0(6)
C21 C22 H22 . 120.5
C23 C22 H22 . 120.5
C24 C23 C22 . 120.5(6)
C24 C23 H23 . 119.7
C22 C23 H23 . 119.7
C25 C24 C23 . 120.2(6)
C25 C24 H24 . 119.9
C23 C24 H24 . 119.9
C24 C25 C26 . 119.5(6)
C24 C25 H25 . 120.3
C26 C25 H25 . 120.3
C21 C26 C25 . 120.7(6)
C21 C26 H26 . 119.7
C25 C26 H26 . 119.7
C32 C31 C36 . 119.6(6)
C32 C31 P2 . 119.4(4)
C36 C31 P2 . 121.0(5)
C33 C32 C31 . 121.0(6)
C33 C32 H32 . 119.5
C31 C32 H32 . 119.5
C32 C33 C34 . 119.2(6)
C32 C33 H33 . 120.4
C34 C33 H33 . 120.4
C35 C34 C33 . 120.2(6)
C35 C34 H34 . 119.9
C33 C34 H34 . 119.9
C34 C35 C36 . 120.7(6)
C34 C35 H35 . 119.7
C36 C35 H35 . 119.7
C35 C36 C31 . 119.4(6)
C35 C36 H36 . 120.3
C31 C36 H36 . 120.3
C46 C41 C42 . 119.1(5)
C46 C41 P2 . 120.3(4)
C42 C41 P2 . 120.4(4)
C43 C42 C41 . 119.3(6)
C43 C42 H42 . 120.4
C41 C42 H42 . 120.4
C44 C43 C42 . 120.6(6)
C44 C43 H43 . 119.7
C42 C43 H43 . 119.7
C45 C44 C43 . 120.1(6)
C45 C44 H44 . 120.0
C43 C44 H44 . 120.0
C44 C45 C46 . 120.7(6)
C44 C45 H45 . 119.7
C46 C45 H45 . 119.7
C45 C46 C41 . 120.2(6)
C45 C46 H46 . 119.9
C41 C46 H46 . 119.9

loop_
_geom_bond_atom_site_label_1
_geom_bond_atom_site_label_2
_geom_bond_site_symmetry_2
_geom_bond_distance
_geom_bond_publ_flag
P1 Se1 . 2.1093(19) yes
P2 Se2 . 2.1042(16) yes
P1 C1 . 1.814(6) n
P1 C21 . 1.819(6) n
P1 C11 . 1.828(6) n
P2 C41 . 1.814(6) n
P2 C31 . 1.820(6) n
P2 C2 . 1.822(6) n
C1 C1 2_557 1.557(11) n
C1 H1A . 0.9900 ?
C1 H1B . 0.9900 ?
C2 C2 2_666 1.544(11) n
C2 H2A . 0.9900 ?
C2 H2B . 0.9900 ?
C11 C16 . 1.385(8) ?
C11 C12 . 1.388(8) ?
C12 C13 . 1.379(9) ?
C12 H12 . 0.9500 ?
C13 C14 . 1.369(9) ?
C13 H13 . 0.9500 ?
C14 C15 . 1.363(9) ?
C14 H14 . 0.9500 ?
C15 C16 . 1.387(9) ?
C15 H15 . 0.9500 ?
C16 H16 . 0.9500 ?
C21 C26 . 1.380(9) ?
C21 C22 . 1.390(8) ?
C22 C23 . 1.399(9) ?
C22 H22 . 0.9500 ?
C23 C24 . 1.387(9) ?
C23 H23 . 0.9500 ?
C24 C25 . 1.377(9) ?
C24 H24 . 0.9500 ?
C25 C26 . 1.394(9) ?
C25 H25 . 0.9500 ?
C26 H26 . 0.9500 ?
C31 C32 . 1.389(8) ?
C31 C36 . 1.392(8) ?
C32 C33 . 1.375(9) ?
C32 H32 . 0.9500 ?
C33 C34 . 1.390(9) ?
C33 H33 . 0.9500 ?
C34 C35 . 1.380(10) ?
C34 H34 . 0.9500 ?
C35 C36 . 1.382(9) ?
C35 H35 . 0.9500 ?
C36 H36 . 0.9500 ?
C41 C46 . 1.394(8) ?
C41 C42 . 1.409(8) ?
C42 C43 . 1.387(9) ?
C42 H42 . 0.9500 ?
C43 C44 . 1.376(9) ?
C43 H43 . 0.9500 ?
C44 C45 . 1.374(10) ?
C44 H44 . 0.9500 ?
C45 C46 . 1.375(9) ?
C45 H45 . 0.9500 ?
C46 H46 . 0.9500 ?

loop_
_geom_hbond_atom_site_label_D
_geom_hbond_atom_site_label_H
_geom_hbond_atom_site_label_A
_geom_hbond_site_symmetry_A
_geom_hbond_distance_DH
_geom_hbond_distance_HA
_geom_hbond_distance_DA
_geom_hbond_angle_DHA
C15 H15 Se1 2_657 0.95 3.03 3.732(6) 132
C25 H25 Se2 1_455 0.95 3.01 3.954(6) 171
C14 H14 Se2 2_656 0.95 2.98 3.690(7) 133
C24 H24 Se2 2_666 0.95 2.99 3.751(6) 138

loop_
_geom_torsion_atom_site_label_1
_geom_torsion_atom_site_label_2
_geom_torsion_atom_site_label_3
_geom_torsion_atom_site_label_4
_geom_torsion_site_symmetry_4
_geom_torsion
C21 P1 C1 C1 2_557 176.1(6)
C11 P1 C1 C1 2_557 64.0(6)
Se1 P1 C1 C1 2_557 -60.7(6)
C41 P2 C2 C2 2_666 178.1(5)
C31 P2 C2 C2 2_666 -70.9(6)
Se2 P2 C2 C2 2_666 53.6(6)
C1 P1 C11 C16 . -154.2(5)
C21 P1 C11 C16 . 94.5(5)
Se1 P1 C11 C16 . -31.5(5)
C1 P1 C11 C12 . 27.9(5)
C21 P1 C11 C12 . -83.5(5)
Se1 P1 C11 C12 . 150.5(4)
C16 C11 C12 C13 . 1.9(9)
P1 C11 C12 C13 . 179.9(5)
C11 C12 C13 C14 . -0.7(9)
C12 C13 C14 C15 . -0.9(9)
C13 C14 C15 C16 . 1.3(10)
C12 C11 C16 C15 . -1.5(9)
P1 C11 C16 C15 . -179.5(5)
C14 C15 C16 C11 . -0.1(9)
C1 P1 C21 C26 . -37.1(5)
C11 P1 C21 C26 . 74.4(5)
Se1 P1 C21 C26 . -158.9(4)
C1 P1 C21 C22 . 142.3(5)
C11 P1 C21 C22 . -106.2(5)
Se1 P1 C21 C22 . 20.5(5)
C26 C21 C22 C23 . 0.0(8)
P1 C21 C22 C23 . -179.4(4)
C21 C22 C23 C24 . 0.1(9)
C22 C23 C24 C25 . 0.3(9)
C23 C24 C25 C26 . -0.7(9)
C22 C21 C26 C25 . -0.5(9)
P1 C21 C26 C25 . 178.9(5)
C24 C25 C26 C21 . 0.9(10)
C41 P2 C31 C32 . 50.1(5)
C2 P2 C31 C32 . -61.6(5)
Se2 P2 C31 C32 . 174.8(4)
C41 P2 C31 C36 . -128.9(5)
C2 P2 C31 C36 . 119.4(5)
Se2 P2 C31 C36 . -4.2(5)
C36 C31 C32 C33 . 2.8(9)
P2 C31 C32 C33 . -176.2(5)
C31 C32 C33 C34 . -1.9(10)
C32 C33 C34 C35 . 0.2(10)
C33 C34 C35 C36 . 0.5(10)
C34 C35 C36 C31 . 0.5(10)
C32 C31 C36 C35 . -2.1(9)
P2 C31 C36 C35 . 176.9(5)
C31 P2 C41 C46 . 31.2(5)
C2 P2 C41 C46 . 140.9(5)
Se2 P2 C41 C46 . -94.4(5)
C31 P2 C41 C42 . -153.9(5)
C2 P2 C41 C42 . -44.2(5)
Se2 P2 C41 C42 . 80.4(5)
C46 C41 C42 C43 . -1.8(9)
P2 C41 C42 C43 . -176.7(5)
C41 C42 C43 C44 . 1.0(10)
C42 C43 C44 C45 . 0.3(10)
C43 C44 C45 C46 . -0.9(10)
C44 C45 C46 C41 . 0.1(10)
C42 C41 C46 C45 . 1.2(9)
P2 C41 C46 C45 . 176.2(5)
